data_7706262
loop_
_publ_author_name
'Harringer, Sophia'
'Wernitznig, Debora'
'Gajic, Natalie'
'Diridl, Andreas'
'Wenisch, Dominik'
'Hejl, Michaela'
'Jakupec, Michael A.'
'Theiner, Sarah'
'Koellensperger, Gunda'
'Kandioller, Wolfgang'
'Keppler, Bernhard K.'

_publ_section_title
;
 Introducing <i>N</i>-, <i>P</i>-, and <i>S</i>-donor leaving groups: an
 investigation of the chemical and biological properties of ruthenium,
 rhodium and iridium thiopyridone piano stool complexes.
;
_journal_issue 44
_journal_name_full 'Dalton transactions (Cambridge, England : 2003)'
_journal_page_first 15693
_journal_page_last 15711
_journal_paper_doi 10.1039/d0dt03165h
_journal_volume 49
_journal_year 2020
_chemical_formula_moiety 'C23 H34 N4 O P Ru S, F6 P'
_chemical_formula_sum 'C23 H34 F6 N4 O P2 Ru S'
_chemical_formula_weight 691.61
_chemical_name_systematic
;
[(1,3,5-Triaza-7-phosphaadamantane-\kP)(1,2-Dimethyl-3-oxo-\kO-pyridine-
4(1H)-thionato-\kS)(\h6-p-cymene)ruhtenium(II)] hexafluorophosphate
;
_space_group_crystal_system triclinic
_space_group_IT_number 2
_space_group_name_Hall '-P 1'
_space_group_name_H-M_alt 'P -1'
_atom_sites_solution_hydrogens geom
_atom_sites_solution_primary iterative
_audit_creation_date 2020-07-15
_audit_creation_method
;
Olex2 1.2
(compiled 2018.05.29 svn.r3508 for OlexSys, GUI svn.r5506)
;
_audit_update_record
;
2020-07-22 deposited with the CCDC.	2020-10-16 downloaded from the CCDC.
;
_cell_angle_alpha 82.475(2)
_cell_angle_beta 79.907(2)
_cell_angle_gamma 88.353(2)
_cell_formula_units_Z 2
_cell_length_a 8.8476(5)
_cell_length_b 11.4425(6)
_cell_length_c 13.8462(7)
_cell_measurement_reflns_used 9573
_cell_measurement_temperature 100.0
_cell_measurement_theta_max 72.50
_cell_measurement_theta_min 3.269
_cell_volume 1368.17(13)
_computing_cell_refinement 'SAINT V8.38A (2016)'
_computing_data_collection APEX3
_computing_data_reduction 'SAINT V8.38A (2016)'
_computing_molecular_graphics 'Olex2 (Dolomanov et al., 2009)'
_computing_publication_material 'Olex2 (Dolomanov et al., 2009)'
_computing_structure_refinement 'XL (Sheldrick, 2008)'
_computing_structure_solution 'olex2.solve (Bourhis et al., 2015)'
_diffrn_ambient_temperature 100.0
_diffrn_measured_fraction_theta_full 0.989
_diffrn_measured_fraction_theta_max 0.983
_diffrn_measurement_device_type 'Bruker D8 Venture'
_diffrn_measurement_method '\f and \w scans'
_diffrn_radiation_probe x-ray
_diffrn_radiation_type CuK\a
_diffrn_radiation_wavelength 1.54178
_diffrn_reflns_av_R_equivalents 0.0509
_diffrn_reflns_av_unetI/netI 0.0295
_diffrn_reflns_Laue_measured_fraction_full 0.989
_diffrn_reflns_Laue_measured_fraction_max 0.983
_diffrn_reflns_limit_h_max 10
_diffrn_reflns_limit_h_min -10
_diffrn_reflns_limit_k_max 14
_diffrn_reflns_limit_k_min -14
_diffrn_reflns_limit_l_max 17
_diffrn_reflns_limit_l_min -17
_diffrn_reflns_number 33825
_diffrn_reflns_point_group_measured_fraction_full 0.989
_diffrn_reflns_point_group_measured_fraction_max 0.983
_diffrn_reflns_theta_full 67.679
_diffrn_reflns_theta_max 72.612
_diffrn_reflns_theta_min 3.269
_diffrn_source 'Sealed xray tube'
_diffrn_source_type 'Incoatec IuS'
_diffrn_standards_number 0
_exptl_absorpt_coefficient_mu 7.061
_exptl_absorpt_correction_T_max 0.7536
_exptl_absorpt_correction_T_min 0.6929
_exptl_absorpt_correction_type multi-scan
_exptl_absorpt_process_details
;
SADABS-2016/2 (Bruker,2016/2) was used for absorption correction. 
wR2(int) was 0.1387 before and 0.0746 after correction. 
The Ratio of minimum to maximum transmission is 0.9195. 
The \l/2 correction factor is Not present.
;
_exptl_crystal_colour 'clear red'
_exptl_crystal_colour_lustre clear
_exptl_crystal_colour_primary red
_exptl_crystal_density_diffrn 1.679
_exptl_crystal_description block
_exptl_crystal_F_000 704
_exptl_crystal_size_max 0.03
_exptl_crystal_size_mid 0.02
_exptl_crystal_size_min 0.02
_refine_diff_density_max 1.213
_refine_diff_density_min -0.612
_refine_diff_density_rms 0.075
_refine_ls_extinction_method none
_refine_ls_goodness_of_fit_ref 1.058
_refine_ls_hydrogen_treatment constr
_refine_ls_matrix_type full
_refine_ls_number_parameters 388
_refine_ls_number_reflns 5339
_refine_ls_number_restraints 72
_refine_ls_restrained_S_all 1.057
_refine_ls_R_factor_all 0.0283
_refine_ls_R_factor_gt 0.0259
_refine_ls_shift/su_max 0.001
_refine_ls_shift/su_mean 0.000
_refine_ls_structure_factor_coef Fsqd
_refine_ls_weighting_details 'w=1/[\s^2^(Fo^2^)+(0.0310P)^2^+1.2560P] where P=(Fo^2^+2Fc^2^)/3'
_refine_ls_weighting_scheme calc
_refine_ls_wR_factor_gt 0.0655
_refine_ls_wR_factor_ref 0.0684
_reflns_Friedel_coverage 0.000
_reflns_number_gt 5049
_reflns_number_total 5339
_reflns_threshold_expression 'I > 2\s(I)'
_cod_data_source_file d0dt03165h2.cif
_cod_data_source_block cu_soha107a_0m_a
_cod_database_code 7706262
_shelx_space_group_comment
;
The symmetry employed for this shelxl refinement is uniquely defined
by the following loop, which should always be used as a source of
symmetry information in preference to the above space-group names.
They are only intended as comments.
;
_shelx_estimated_absorpt_t_max 0.872
_shelx_estimated_absorpt_t_min 0.816

loop_
_space_group_symop_operation_xyz
'x, y, z'
'-x, -y, -z'

loop_
_atom_site_label
_atom_site_type_symbol
_atom_site_fract_x
_atom_site_fract_y
_atom_site_fract_z
_atom_site_U_iso_or_equiv
_atom_site_adp_type
_atom_site_occupancy
_atom_site_site_symmetry_order
_atom_site_calc_flag
_atom_site_refinement_flags_posn
_atom_site_refinement_flags_adp
_atom_site_refinement_flags_occupancy
_atom_site_disorder_assembly
_atom_site_disorder_group
Ru1 Ru 0.19423(2) 0.28245(2) 0.70633(2) 0.01934(6) Uani 1 1 d . . . . .
S1 S 0.11670(6) 0.33159(5) 0.55029(4) 0.02253(12) Uani 1 1 d . . . . .
P1 P -0.00687(6) 0.39919(5) 0.76553(4) 0.01929(12) Uani 1 1 d . . . . .
O1 O 0.03120(18) 0.14961(14) 0.72235(11) 0.0240(3) Uani 1 1 d . . . . .
N1 N -0.1965(2) 0.02257(17) 0.57311(14) 0.0246(4) Uani 1 1 d . . . . .
N2 N -0.1474(2) 0.61587(17) 0.73711(14) 0.0268(4) Uani 1 1 d . . . . .
N3 N -0.1751(2) 0.51822(17) 0.90990(14) 0.0258(4) Uani 1 1 d . . . . .
N4 N -0.3161(2) 0.4424(2) 0.79289(17) 0.0330(5) Uani 1 1 d . . . . .
C1 C -0.1347(3) 0.0412(2) 0.65371(17) 0.0243(5) Uani 1 1 d . . . . .
C2 C -0.0334(3) 0.13534(19) 0.64609(16) 0.0212(4) Uani 1 1 d . . . . .
C3 C -0.0037(3) 0.21251(19) 0.55626(16) 0.0216(4) Uani 1 1 d . . . . .
C4 C -0.0711(3) 0.1889(2) 0.47649(17) 0.0249(5) Uani 1 1 d . . . . .
H4 H -0.051518 0.239212 0.415463 0.030 Uiso 1 1 calc R . . . .
C5 C -0.1646(3) 0.0939(2) 0.48636(17) 0.0273(5) Uani 1 1 d . . . . .
H5 H -0.207888 0.077526 0.431474 0.033 Uiso 1 1 calc R . . . .
C6 C 0.4445(3) 0.2960(2) 0.62993(18) 0.0317(5) Uani 1 1 d . . . . .
C7 C 0.4036(3) 0.3882(2) 0.68868(19) 0.0286(5) Uani 1 1 d . . . . .
H7 H 0.404590 0.471592 0.656161 0.034 Uiso 1 1 calc R . . . .
C8 C 0.3427(3) 0.3626(2) 0.79049(17) 0.0254(5) Uani 1 1 d . . . . .
H8 H 0.300928 0.428772 0.828006 0.030 Uiso 1 1 calc R . . . .
C9 C 0.3147(3) 0.2443(2) 0.83645(17) 0.0246(5) Uani 1 1 d . . . . .
C10 C 0.3473(3) 0.1539(2) 0.77483(18) 0.0264(5) Uani 1 1 d . . . . .
H10 H 0.308834 0.072418 0.800623 0.032 Uiso 1 1 calc R . . . .
C11 C 0.4162(3) 0.1792(2) 0.67363(18) 0.0283(5) Uani 1 1 d . . . . .
H11 H 0.420757 0.115730 0.629913 0.034 Uiso 1 1 calc R . . . .
C12 C 0.5129(3) 0.3234(3) 0.5223(2) 0.0417(7) Uani 1 1 d . . . . .
H12A H 0.518199 0.251209 0.490757 0.063 Uiso 1 1 calc GR . . . .
H12B H 0.616444 0.354961 0.515970 0.063 Uiso 1 1 calc GR . . . .
H12C H 0.448603 0.381907 0.490018 0.063 Uiso 1 1 calc GR . . . .
C13 C 0.2557(3) 0.2160(2) 0.94615(17) 0.0289(5) Uani 1 1 d . . . . .
H13 H 0.220435 0.291197 0.972761 0.035 Uiso 1 1 calc R . . . .
C14 C 0.3918(3) 0.1671(3) 0.99519(19) 0.0383(6) Uani 1 1 d . . . . .
H14A H 0.428241 0.093427 0.969869 0.058 Uiso 1 1 calc GR . . . .
H14B H 0.358567 0.152072 1.067000 0.058 Uiso 1 1 calc GR . . . .
H14C H 0.475121 0.224784 0.979886 0.058 Uiso 1 1 calc GR . . . .
C15 C 0.1213(3) 0.1300(2) 0.97031(19) 0.0346(6) Uani 1 1 d . . . . .
H15A H 0.042194 0.158029 0.931171 0.052 Uiso 1 1 calc GR . . . .
H15B H 0.077855 0.124855 1.040877 0.052 Uiso 1 1 calc GR . . . .
H15C H 0.157562 0.051905 0.954361 0.052 Uiso 1 1 calc GR . . . .
C16 C -0.0105(3) 0.5490(2) 0.69929(16) 0.0234(4) Uani 1 1 d . . . . .
H16A H 0.082379 0.591515 0.705659 0.028 Uiso 1 1 calc R . . . .
H16B H -0.007848 0.544093 0.628150 0.028 Uiso 1 1 calc R . . . .
C17 C -0.0420(3) 0.4388(2) 0.89357(16) 0.0254(5) Uani 1 1 d . . . . .
H17A H -0.060188 0.366140 0.941259 0.031 Uiso 1 1 calc R . . . .
H17B H 0.050197 0.477718 0.905656 0.031 Uiso 1 1 calc R . . . .
C18 C -0.2035(3) 0.3523(2) 0.76204(19) 0.0301(5) Uani 1 1 d . . . . .
H18A H -0.210649 0.337866 0.694035 0.036 Uiso 1 1 calc R . . . .
H18B H -0.226703 0.277580 0.806493 0.036 Uiso 1 1 calc R . . . .
C19 C -0.1535(3) 0.6294(2) 0.84205(17) 0.0264(5) Uani 1 1 d . . . . .
H19A H -0.238829 0.683848 0.862100 0.032 Uiso 1 1 calc R . . . .
H19B H -0.056942 0.666222 0.849286 0.032 Uiso 1 1 calc R . . . .
C20 C -0.3155(3) 0.4628(2) 0.89572(19) 0.0329(6) Uani 1 1 d . . . . .
H20A H -0.404395 0.513484 0.917137 0.040 Uiso 1 1 calc R . . . .
H20B H -0.328941 0.386257 0.938763 0.040 Uiso 1 1 calc R . . . .
C21 C -0.2876(3) 0.5552(2) 0.72819(19) 0.0337(6) Uani 1 1 d . . . . .
H21A H -0.280892 0.540431 0.658689 0.040 Uiso 1 1 calc R . . . .
H21B H -0.376593 0.608163 0.743612 0.040 Uiso 1 1 calc R . . . .
C22 C -0.2973(3) -0.0800(2) 0.5799(2) 0.0341(6) Uani 1 1 d . . . . .
H22A H -0.322800 -0.086089 0.514712 0.051 Uiso 1 1 calc GR . . . .
H22B H -0.391850 -0.069835 0.626992 0.051 Uiso 1 1 calc GR . . . .
H22C H -0.244205 -0.151961 0.602667 0.051 Uiso 1 1 calc GR . . . .
C0AA C -0.1750(3) -0.0394(2) 0.74780(18) 0.0318(5) Uani 1 1 d . . . . .
H0AA H -0.137615 -0.119089 0.737657 0.048 Uiso 1 1 calc GR . . . .
H0AB H -0.286744 -0.040788 0.768531 0.048 Uiso 1 1 calc GR . . . .
H0AC H -0.127152 -0.011393 0.799147 0.048 Uiso 1 1 calc GR . . . .
P1A_5 P 0.69077(15) 0.21908(15) 0.21451(14) 0.0244(3) Uani 0.915(8) 1 d . . P A 1
P1B_5 P 0.685(2) 0.2407(15) 0.1933(13) 0.0244(3) Uani 0.085(8) 1 d . . P A 2
F1A_5 F 0.8587(2) 0.2047(2) 0.2427(2) 0.0408(6) Uani 0.915(8) 1 d . U P A 1
F1B_5 F 0.856(3) 0.213(3) 0.205(2) 0.0408(6) Uani 0.085(8) 1 d . U P A 2
F2A_5 F 0.5207(2) 0.2299(3) 0.1918(2) 0.0500(8) Uani 0.915(8) 1 d . U P A 1
F2B_5 F 0.548(3) 0.291(3) 0.147(2) 0.048(8) Uani 0.085(8) 1 d . U P A 2
F3A_5 F 0.6447(6) 0.2986(3) 0.3011(3) 0.0442(7) Uani 0.915(8) 1 d . U P A 1
F3B_5 F 0.603(4) 0.123(3) 0.255(3) 0.067(9) Uani 0.085(8) 1 d . U P A 2
F4A_5 F 0.7361(3) 0.1372(3) 0.12903(19) 0.0471(7) Uani 0.915(8) 1 d . U P A 1
F4B_5 F 0.729(5) 0.355(3) 0.168(2) 0.0532(7) Uani 0.085(8) 1 d . U P A 2
F5A_5 F 0.6430(3) 0.1032(2) 0.29308(18) 0.0386(6) Uani 0.915(8) 1 d . U P A 1
F5B_5 F 0.643(8) 0.327(4) 0.287(4) 0.0442(7) Uani 0.085(8) 1 d . U P A 2
F6A_5 F 0.7442(4) 0.3335(2) 0.1370(2) 0.0532(7) Uani 0.915(8) 1 d . U P A 1
F6B_5 F 0.759(3) 0.187(3) 0.104(2) 0.040(6) Uani 0.085(8) 1 d . U P A 2

loop_
_atom_site_aniso_label
_atom_site_aniso_U_11
_atom_site_aniso_U_22
_atom_site_aniso_U_33
_atom_site_aniso_U_23
_atom_site_aniso_U_13
_atom_site_aniso_U_12
Ru1 0.02193(10) 0.02003(10) 0.01752(10) -0.00334(6) -0.00680(6) 0.00008(7)
S1 0.0297(3) 0.0220(3) 0.0171(2) -0.0020(2) -0.0070(2) -0.0033(2)
P1 0.0201(3) 0.0207(3) 0.0185(3) -0.0045(2) -0.0055(2) -0.0013(2)
O1 0.0308(8) 0.0229(8) 0.0198(8) -0.0008(6) -0.0097(6) -0.0042(7)
N1 0.0229(9) 0.0255(10) 0.0267(10) -0.0087(8) -0.0039(8) -0.0015(8)
N2 0.0299(10) 0.0278(10) 0.0236(10) -0.0063(8) -0.0061(8) 0.0055(8)
N3 0.0248(10) 0.0289(10) 0.0236(10) -0.0066(8) -0.0012(8) -0.0011(8)
N4 0.0197(9) 0.0410(12) 0.0420(12) -0.0177(10) -0.0065(9) -0.0008(9)
C1 0.0241(11) 0.0250(11) 0.0244(11) -0.0059(9) -0.0044(9) 0.0035(9)
C2 0.0232(10) 0.0209(10) 0.0211(11) -0.0066(8) -0.0052(8) 0.0015(8)
C3 0.0231(11) 0.0224(10) 0.0205(11) -0.0058(9) -0.0055(8) 0.0024(9)
C4 0.0293(12) 0.0257(11) 0.0206(11) -0.0048(9) -0.0060(9) 0.0014(9)
C5 0.0271(12) 0.0330(13) 0.0252(12) -0.0104(10) -0.0092(9) 0.0013(10)
C6 0.0243(12) 0.0443(15) 0.0260(12) -0.0021(11) -0.0048(9) -0.0028(11)
C7 0.0198(11) 0.0321(12) 0.0339(13) 0.0014(10) -0.0083(9) -0.0042(10)
C8 0.0210(11) 0.0297(12) 0.0290(12) -0.0072(10) -0.0114(9) -0.0013(9)
C9 0.0242(11) 0.0303(12) 0.0222(11) -0.0044(9) -0.0118(9) 0.0013(9)
C10 0.0265(11) 0.0252(11) 0.0299(12) -0.0031(9) -0.0128(9) 0.0052(9)
C11 0.0220(11) 0.0357(13) 0.0297(12) -0.0090(10) -0.0096(9) 0.0116(10)
C12 0.0352(14) 0.0578(18) 0.0296(14) -0.0029(13) -0.0004(11) -0.0037(13)
C13 0.0356(13) 0.0316(12) 0.0218(11) -0.0043(10) -0.0111(10) 0.0022(10)
C14 0.0407(15) 0.0486(16) 0.0275(13) -0.0002(11) -0.0155(11) 0.0063(12)
C15 0.0398(14) 0.0356(14) 0.0277(13) -0.0005(11) -0.0064(11) -0.0015(11)
C16 0.0282(11) 0.0228(11) 0.0195(11) -0.0040(9) -0.0046(9) 0.0016(9)
C17 0.0293(12) 0.0280(11) 0.0191(11) -0.0034(9) -0.0040(9) -0.0017(10)
C18 0.0230(11) 0.0332(13) 0.0371(14) -0.0147(11) -0.0057(10) -0.0038(10)
C19 0.0309(12) 0.0258(11) 0.0237(11) -0.0083(9) -0.0040(9) 0.0002(10)
C20 0.0236(12) 0.0386(14) 0.0356(14) -0.0110(11) 0.0026(10) -0.0040(10)
C21 0.0288(12) 0.0428(14) 0.0344(13) -0.0144(11) -0.0137(10) 0.0100(11)
C22 0.0290(12) 0.0373(14) 0.0384(14) -0.0138(11) -0.0042(11) -0.0092(11)
C0AA 0.0371(14) 0.0286(12) 0.0289(13) 0.0000(10) -0.0048(10) -0.0088(11)
P1A_5 0.0258(3) 0.0254(6) 0.0229(6) -0.0051(4) -0.0056(4) 0.0014(4)
P1B_5 0.0258(3) 0.0254(6) 0.0229(6) -0.0051(4) -0.0056(4) 0.0014(4)
F1A_5 0.0272(8) 0.0455(10) 0.0490(16) 0.0027(11) -0.0114(11) 0.0009(7)
F1B_5 0.0272(8) 0.0455(10) 0.0490(16) 0.0027(11) -0.0114(11) 0.0009(7)
F2A_5 0.0365(11) 0.0586(16) 0.0664(17) -0.0244(14) -0.0308(11) 0.0145(11)
F2B_5 0.043(11) 0.061(15) 0.049(13) -0.030(11) -0.017(10) 0.030(10)
F3A_5 0.0535(10) 0.046(2) 0.0380(17) -0.0212(14) -0.0122(12) 0.0126(16)
F3B_5 0.046(13) 0.051(13) 0.089(17) 0.037(12) -0.003(12) -0.018(11)
F4A_5 0.0655(15) 0.0392(14) 0.0357(12) -0.0157(10) 0.0008(10) 0.0066(11)
F4B_5 0.0854(15) 0.0356(12) 0.0353(15) 0.0055(10) -0.0088(13) 0.0007(10)
F5A_5 0.0372(11) 0.0373(11) 0.0388(12) 0.0031(9) -0.0046(9) -0.0067(9)
F5B_5 0.0535(10) 0.046(2) 0.0380(17) -0.0212(14) -0.0122(12) 0.0126(16)
F6A_5 0.0854(15) 0.0356(12) 0.0353(15) 0.0055(10) -0.0088(13) 0.0007(10)
F6B_5 0.024(8) 0.046(10) 0.045(10) -0.015(8) 0.007(7) 0.022(8)

loop_
_atom_type_symbol
_atom_type_description
_atom_type_scat_dispersion_real
_atom_type_scat_dispersion_imag
_atom_type_scat_source
C C 0.0181 0.0091 'International Tables Vol C Tables 4.2.6.8 and 6.1.1.4'
H H 0.0000 0.0000 'International Tables Vol C Tables 4.2.6.8 and 6.1.1.4'
F F 0.0727 0.0534 'International Tables Vol C Tables 4.2.6.8 and 6.1.1.4'
N N 0.0311 0.0180 'International Tables Vol C Tables 4.2.6.8 and 6.1.1.4'
O O 0.0492 0.0322 'International Tables Vol C Tables 4.2.6.8 and 6.1.1.4'
P P 0.2955 0.4335 'International Tables Vol C Tables 4.2.6.8 and 6.1.1.4'
Ru Ru 0.0552 3.2960 'International Tables Vol C Tables 4.2.6.8 and 6.1.1.4'
S S 0.3331 0.5567 'International Tables Vol C Tables 4.2.6.8 and 6.1.1.4'

loop_
_geom_angle_atom_site_label_1
_geom_angle_atom_site_label_2
_geom_angle_atom_site_label_3
_geom_angle
_geom_angle_site_symmetry_1
_geom_angle_site_symmetry_3
_geom_angle_publ_flag
P1 Ru1 S1 85.75(2) . . ?
O1 Ru1 S1 82.72(4) . . ?
O1 Ru1 P1 85.94(5) . . ?
O1 Ru1 C6 132.15(8) . . ?
O1 Ru1 C7 166.80(8) . . ?
O1 Ru1 C8 141.26(8) . . ?
O1 Ru1 C9 105.97(7) . . ?
O1 Ru1 C10 89.04(8) . . ?
O1 Ru1 C11 101.27(8) . . ?
C6 Ru1 S1 89.43(6) . . ?
C6 Ru1 P1 140.63(7) . . ?
C7 Ru1 S1 102.02(7) . . ?
C7 Ru1 P1 106.58(7) . . ?
C7 Ru1 C6 36.79(9) . . ?
C7 Ru1 C9 67.86(9) . . ?
C7 Ru1 C10 79.18(9) . . ?
C7 Ru1 C11 65.68(9) . . ?
C8 Ru1 S1 135.48(6) . . ?
C8 Ru1 P1 90.30(6) . . ?
C8 Ru1 C6 66.60(9) . . ?
C8 Ru1 C7 37.52(9) . . ?
C8 Ru1 C9 37.55(9) . . ?
C8 Ru1 C10 66.89(9) . . ?
C8 Ru1 C11 77.97(9) . . ?
C9 Ru1 S1 168.49(6) . . ?
C9 Ru1 P1 102.13(6) . . ?
C9 Ru1 C6 79.15(9) . . ?
C9 Ru1 C11 66.65(9) . . ?
C10 Ru1 S1 138.05(6) . . ?
C10 Ru1 P1 134.75(6) . . ?
C10 Ru1 C6 66.34(9) . . ?
C10 Ru1 C9 37.19(9) . . ?
C10 Ru1 C11 37.02(9) . . ?
C11 Ru1 S1 104.69(6) . . ?
C11 Ru1 P1 167.88(6) . . ?
C11 Ru1 C6 35.92(10) . . ?
C3 S1 Ru1 98.09(8) . . ?
C16 P1 Ru1 115.45(7) . . ?
C16 P1 C17 97.93(10) . . ?
C16 P1 C18 99.69(11) . . ?
C17 P1 Ru1 123.27(8) . . ?
C18 P1 Ru1 118.17(8) . . ?
C18 P1 C17 97.90(11) . . ?
C2 O1 Ru1 118.72(13) . . ?
C1 N1 C22 119.3(2) . . ?
C5 N1 C1 121.7(2) . . ?
C5 N1 C22 118.9(2) . . ?
C16 N2 C19 111.20(18) . . ?
C16 N2 C21 110.48(18) . . ?
C21 N2 C19 108.09(19) . . ?
C17 N3 C19 111.85(18) . . ?
C20 N3 C17 111.23(19) . . ?
C20 N3 C19 107.9(2) . . ?
C18 N4 C20 111.6(2) . . ?
C18 N4 C21 111.6(2) . . ?
C21 N4 C20 108.7(2) . . ?
N1 C1 C2 119.5(2) . . ?
N1 C1 C0AA 119.5(2) . . ?
C2 C1 C0AA 121.1(2) . . ?
O1 C2 C1 119.2(2) . . ?
O1 C2 C3 121.84(19) . . ?
C1 C2 C3 118.9(2) . . ?
C2 C3 S1 118.00(16) . . ?
C4 C3 S1 123.21(18) . . ?
C4 C3 C2 118.8(2) . . ?
C3 C4 H4 119.9 . . ?
C5 C4 C3 120.1(2) . . ?
C5 C4 H4 119.9 . . ?
N1 C5 C4 120.9(2) . . ?
N1 C5 H5 119.5 . . ?
C4 C5 H5 119.5 . . ?
C7 C6 Ru1 68.58(13) . . ?
C7 C6 C12 120.4(2) . . ?
C11 C6 Ru1 71.63(14) . . ?
C11 C6 C7 118.7(2) . . ?
C11 C6 C12 120.9(2) . . ?
C12 C6 Ru1 130.46(18) . . ?
Ru1 C7 H7 119.5 . . ?
C6 C7 Ru1 74.63(14) . . ?
C6 C7 H7 119.5 . . ?
C8 C7 Ru1 70.91(13) . . ?
C8 C7 C6 120.5(2) . . ?
C8 C7 H7 119.5 . . ?
Ru1 C8 H8 118.8 . . ?
C7 C8 Ru1 71.57(13) . . ?
C7 C8 H8 118.8 . . ?
C7 C8 C9 121.5(2) . . ?
C9 C8 Ru1 72.97(13) . . ?
C9 C8 H8 118.8 . . ?
C8 C9 Ru1 69.48(13) . . ?
C8 C9 C13 121.8(2) . . ?
C10 C9 Ru1 70.16(12) . . ?
C10 C9 C8 116.9(2) . . ?
C10 C9 C13 121.3(2) . . ?
C13 C9 Ru1 132.19(16) . . ?
Ru1 C10 H10 119.1 . . ?
C9 C10 Ru1 72.65(13) . . ?
C9 C10 H10 119.1 . . ?
C9 C10 C11 121.4(2) . . ?
C11 C10 Ru1 73.92(13) . . ?
C11 C10 H10 119.1 . . ?
Ru1 C11 H11 118.8 . . ?
C6 C11 Ru1 72.45(14) . . ?
C6 C11 C10 120.7(2) . . ?
C6 C11 H11 118.8 . . ?
C10 C11 Ru1 69.06(13) . . ?
C10 C11 H11 118.8 . . ?
C6 C12 H12A 109.5 . . ?
C6 C12 H12B 109.5 . . ?
C6 C12 H12C 109.5 . . ?
H12A C12 H12B 109.5 . . ?
H12A C12 H12C 109.5 . . ?
H12B C12 H12C 109.5 . . ?
C9 C13 H13 108.2 . . ?
C9 C13 C14 107.5(2) . . ?
C9 C13 C15 113.3(2) . . ?
C14 C13 H13 108.2 . . ?
C15 C13 H13 108.2 . . ?
C15 C13 C14 111.2(2) . . ?
C13 C14 H14A 109.5 . . ?
C13 C14 H14B 109.5 . . ?
C13 C14 H14C 109.5 . . ?
H14A C14 H14B 109.5 . . ?
H14A C14 H14C 109.5 . . ?
H14B C14 H14C 109.5 . . ?
C13 C15 H15A 109.5 . . ?
C13 C15 H15B 109.5 . . ?
C13 C15 H15C 109.5 . . ?
H15A C15 H15B 109.5 . . ?
H15A C15 H15C 109.5 . . ?
H15B C15 H15C 109.5 . . ?
P1 C16 H16A 109.1 . . ?
P1 C16 H16B 109.1 . . ?
N2 C16 P1 112.40(15) . . ?
N2 C16 H16A 109.1 . . ?
N2 C16 H16B 109.1 . . ?
H16A C16 H16B 107.9 . . ?
P1 C17 H17A 109.3 . . ?
P1 C17 H17B 109.3 . . ?
N3 C17 P1 111.50(15) . . ?
N3 C17 H17A 109.3 . . ?
N3 C17 H17B 109.3 . . ?
H17A C17 H17B 108.0 . . ?
P1 C18 H18A 109.5 . . ?
P1 C18 H18B 109.5 . . ?
N4 C18 P1 110.92(16) . . ?
N4 C18 H18A 109.5 . . ?
N4 C18 H18B 109.5 . . ?
H18A C18 H18B 108.0 . . ?
N2 C19 N3 114.47(18) . . ?
N2 C19 H19A 108.6 . . ?
N2 C19 H19B 108.6 . . ?
N3 C19 H19A 108.6 . . ?
N3 C19 H19B 108.6 . . ?
H19A C19 H19B 107.6 . . ?
N3 C20 N4 113.96(19) . . ?
N3 C20 H20A 108.8 . . ?
N3 C20 H20B 108.8 . . ?
N4 C20 H20A 108.8 . . ?
N4 C20 H20B 108.8 . . ?
H20A C20 H20B 107.7 . . ?
N2 C21 N4 114.5(2) . . ?
N2 C21 H21A 108.6 . . ?
N2 C21 H21B 108.6 . . ?
N4 C21 H21A 108.6 . . ?
N4 C21 H21B 108.6 . . ?
H21A C21 H21B 107.6 . . ?
N1 C22 H22A 109.5 . . ?
N1 C22 H22B 109.5 . . ?
N1 C22 H22C 109.5 . . ?
H22A C22 H22B 109.5 . . ?
H22A C22 H22C 109.5 . . ?
H22B C22 H22C 109.5 . . ?
C1 C0AA H0AA 109.5 . . ?
C1 C0AA H0AB 109.5 . . ?
C1 C0AA H0AC 109.5 . . ?
H0AA C0AA H0AB 109.5 . . ?
H0AA C0AA H0AC 109.5 . . ?
H0AB C0AA H0AC 109.5 . . ?
F1A_5 P1A_5 F5A_5 87.26(12) . . ?
F1A_5 P1A_5 F6A_5 90.80(15) . . ?
F2A_5 P1A_5 F1A_5 177.12(15) . . ?
F2A_5 P1A_5 F4A_5 89.90(14) . . ?
F2A_5 P1A_5 F5A_5 90.11(14) . . ?
F2A_5 P1A_5 F6A_5 91.83(15) . . ?
F3A_5 P1A_5 F1A_5 88.7(2) . . ?
F3A_5 P1A_5 F2A_5 90.1(2) . . ?
F3A_5 P1A_5 F4A_5 178.94(16) . . ?
F3A_5 P1A_5 F5A_5 89.33(14) . . ?
F3A_5 P1A_5 F6A_5 90.85(18) . . ?
F4A_5 P1A_5 F1A_5 91.28(17) . . ?
F4A_5 P1A_5 F5A_5 89.61(13) . . ?
F4A_5 P1A_5 F6A_5 90.20(15) . . ?
F6A_5 P1A_5 F5A_5 178.05(16) . . ?
F1B_5 P1B_5 F3B_5 100.3(18) . . ?
F1B_5 P1B_5 F5B_5 97(3) . . ?
F2B_5 P1B_5 F1B_5 159(2) . . ?
F2B_5 P1B_5 F3B_5 97.7(19) . . ?
F2B_5 P1B_5 F5B_5 92(2) . . ?
F3B_5 P1B_5 F5B_5 96(2) . . ?
F4B_5 P1B_5 F1B_5 87(2) . . ?
F4B_5 P1B_5 F2B_5 80(2) . . ?
F4B_5 P1B_5 F3B_5 161(2) . . ?
F4B_5 P1B_5 F5B_5 65(2) . . ?
F4B_5 P1B_5 F6B_5 101.9(19) . . ?
F6B_5 P1B_5 F1B_5 72.6(18) . . ?
F6B_5 P1B_5 F2B_5 94.6(15) . . ?
F6B_5 P1B_5 F3B_5 97.3(19) . . ?
F6B_5 P1B_5 F5B_5 164(3) . . ?

loop_
_geom_bond_atom_site_label_1
_geom_bond_atom_site_label_2
_geom_bond_distance
_geom_bond_site_symmetry_2
_geom_bond_publ_flag
Ru1 S1 2.3735(5) . ?
Ru1 P1 2.2937(6) . ?
Ru1 O1 2.0895(15) . ?
Ru1 C6 2.280(2) . ?
Ru1 C7 2.202(2) . ?
Ru1 C8 2.193(2) . ?
Ru1 C9 2.239(2) . ?
Ru1 C10 2.206(2) . ?
Ru1 C11 2.270(2) . ?
S1 C3 1.738(2) . ?
P1 C16 1.837(2) . ?
P1 C17 1.859(2) . ?
P1 C18 1.846(2) . ?
O1 C2 1.316(3) . ?
N1 C1 1.369(3) . ?
N1 C5 1.351(3) . ?
N1 C22 1.477(3) . ?
N2 C16 1.468(3) . ?
N2 C19 1.473(3) . ?
N2 C21 1.471(3) . ?
N3 C17 1.471(3) . ?
N3 C19 1.475(3) . ?
N3 C20 1.465(3) . ?
N4 C18 1.465(3) . ?
N4 C20 1.473(3) . ?
N4 C21 1.472(4) . ?
C1 C2 1.402(3) . ?
C1 C0AA 1.489(3) . ?
C2 C3 1.417(3) . ?
C3 C4 1.402(3) . ?
C4 H4 0.9500 . ?
C4 C5 1.364(3) . ?
C5 H5 0.9500 . ?
C6 C7 1.416(4) . ?
C6 C11 1.403(4) . ?
C6 C12 1.503(4) . ?
C7 H7 1.0000 . ?
C7 C8 1.414(3) . ?
C8 H8 1.0000 . ?
C8 C9 1.427(3) . ?
C9 C10 1.418(3) . ?
C9 C13 1.512(3) . ?
C10 H10 1.0000 . ?
C10 C11 1.422(3) . ?
C11 H11 1.0000 . ?
C12 H12A 0.9800 . ?
C12 H12B 0.9800 . ?
C12 H12C 0.9800 . ?
C13 H13 1.0000 . ?
C13 C14 1.540(3) . ?
C13 C15 1.529(4) . ?
C14 H14A 0.9800 . ?
C14 H14B 0.9800 . ?
C14 H14C 0.9800 . ?
C15 H15A 0.9800 . ?
C15 H15B 0.9800 . ?
C15 H15C 0.9800 . ?
C16 H16A 0.9900 . ?
C16 H16B 0.9900 . ?
C17 H17A 0.9900 . ?
C17 H17B 0.9900 . ?
C18 H18A 0.9900 . ?
C18 H18B 0.9900 . ?
C19 H19A 0.9900 . ?
C19 H19B 0.9900 . ?
C20 H20A 0.9900 . ?
C20 H20B 0.9900 . ?
C21 H21A 0.9900 . ?
C21 H21B 0.9900 . ?
C22 H22A 0.9800 . ?
C22 H22B 0.9800 . ?
C22 H22C 0.9800 . ?
C0AA H0AA 0.9800 . ?
C0AA H0AB 0.9800 . ?
C0AA H0AC 0.9800 . ?
P1A_5 F1A_5 1.600(2) . ?
P1A_5 F2A_5 1.588(2) . ?
P1A_5 F3A_5 1.589(4) . ?
P1A_5 F4A_5 1.594(2) . ?
P1A_5 F5A_5 1.617(2) . ?
P1A_5 F6A_5 1.607(3) . ?
P1B_5 F1B_5 1.56(3) . ?
P1B_5 F2B_5 1.53(3) . ?
P1B_5 F3B_5 1.61(3) . ?
P1B_5 F4B_5 1.36(4) . ?
P1B_5 F5B_5 1.71(6) . ?
P1B_5 F6B_5 1.49(3) . ?

loop_
_geom_torsion_atom_site_label_1
_geom_torsion_atom_site_label_2
_geom_torsion_atom_site_label_3
_geom_torsion_atom_site_label_4
_geom_torsion
_geom_torsion_site_symmetry_1
_geom_torsion_site_symmetry_2
_geom_torsion_site_symmetry_3
_geom_torsion_site_symmetry_4
_geom_torsion_publ_flag
Ru1 S1 C3 C2 6.45(18) . . . . ?
Ru1 S1 C3 C4 -172.93(18) . . . . ?
Ru1 P1 C16 N2 176.31(13) . . . . ?
Ru1 P1 C17 N3 177.77(12) . . . . ?
Ru1 P1 C18 N4 -174.15(14) . . . . ?
Ru1 O1 C2 C1 175.44(15) . . . . ?
Ru1 O1 C2 C3 -4.6(3) . . . . ?
Ru1 C6 C7 C8 56.24(19) . . . . ?
Ru1 C6 C11 C10 -51.4(2) . . . . ?
Ru1 C7 C8 C9 55.48(19) . . . . ?
Ru1 C8 C9 C10 53.38(18) . . . . ?
Ru1 C8 C9 C13 -127.7(2) . . . . ?
Ru1 C9 C10 C11 57.9(2) . . . . ?
Ru1 C9 C13 C14 165.49(19) . . . . ?
Ru1 C9 C13 C15 42.2(3) . . . . ?
Ru1 C10 C11 C6 52.9(2) . . . . ?
S1 C3 C4 C5 -179.95(18) . . . . ?
O1 C2 C3 S1 -2.3(3) . . . . ?
O1 C2 C3 C4 177.1(2) . . . . ?
N1 C1 C2 O1 -176.87(19) . . . . ?
N1 C1 C2 C3 3.1(3) . . . . ?
C1 N1 C5 C4 -1.2(3) . . . . ?
C1 C2 C3 S1 177.68(16) . . . . ?
C1 C2 C3 C4 -2.9(3) . . . . ?
C2 C3 C4 C5 0.7(3) . . . . ?
C3 C4 C5 N1 1.4(4) . . . . ?
C5 N1 C1 C2 -1.1(3) . . . . ?
C5 N1 C1 C0AA 179.4(2) . . . . ?
C6 C7 C8 Ru1 -58.0(2) . . . . ?
C6 C7 C8 C9 -2.6(3) . . . . ?
C7 C6 C11 Ru1 51.7(2) . . . . ?
C7 C6 C11 C10 0.2(4) . . . . ?
C7 C8 C9 Ru1 -54.83(19) . . . . ?
C7 C8 C9 C10 -1.5(3) . . . . ?
C7 C8 C9 C13 177.5(2) . . . . ?
C8 C9 C10 Ru1 -53.04(18) . . . . ?
C8 C9 C10 C11 4.9(3) . . . . ?
C8 C9 C13 C14 -104.2(3) . . . . ?
C8 C9 C13 C15 132.5(2) . . . . ?
C9 C10 C11 Ru1 -57.33(19) . . . . ?
C9 C10 C11 C6 -4.4(3) . . . . ?
C10 C9 C13 C14 74.6(3) . . . . ?
C10 C9 C13 C15 -48.7(3) . . . . ?
C11 C6 C7 Ru1 -53.1(2) . . . . ?
C11 C6 C7 C8 3.2(4) . . . . ?
C12 C6 C7 Ru1 125.3(2) . . . . ?
C12 C6 C7 C8 -178.4(2) . . . . ?
C12 C6 C11 Ru1 -126.7(2) . . . . ?
C12 C6 C11 C10 -178.2(2) . . . . ?
C13 C9 C10 Ru1 128.0(2) . . . . ?
C13 C9 C10 C11 -174.0(2) . . . . ?
C16 P1 C17 N3 50.16(18) . . . . ?
C16 P1 C18 N4 -48.3(2) . . . . ?
C16 N2 C19 N3 -66.1(2) . . . . ?
C16 N2 C21 N4 67.7(2) . . . . ?
C17 P1 C16 N2 -50.87(17) . . . . ?
C17 P1 C18 N4 51.2(2) . . . . ?
C17 N3 C19 N2 66.3(2) . . . . ?
C17 N3 C20 N4 -67.0(3) . . . . ?
C18 P1 C16 N2 48.60(18) . . . . ?
C18 P1 C17 N3 -50.85(18) . . . . ?
C18 N4 C20 N3 68.1(3) . . . . ?
C18 N4 C21 N2 -69.0(3) . . . . ?
C19 N2 C16 P1 60.9(2) . . . . ?
C19 N2 C21 N4 -54.2(3) . . . . ?
C19 N3 C17 P1 -60.1(2) . . . . ?
C19 N3 C20 N4 56.0(3) . . . . ?
C20 N3 C17 P1 60.7(2) . . . . ?
C20 N3 C19 N2 -56.4(2) . . . . ?
C20 N4 C18 P1 -62.1(2) . . . . ?
C20 N4 C21 N2 54.5(3) . . . . ?
C21 N2 C16 P1 -59.1(2) . . . . ?
C21 N2 C19 N3 55.3(3) . . . . ?
C21 N4 C18 P1 59.8(2) . . . . ?
C21 N4 C20 N3 -55.4(3) . . . . ?
C22 N1 C1 C2 177.1(2) . . . . ?
C22 N1 C1 C0AA -2.4(3) . . . . ?
C22 N1 C5 C4 -179.4(2) . . . . ?
C0AA C1 C2 O1 2.6(3) . . . . ?
C0AA C1 C2 C3 -177.4(2) . . . . ?
